data_8106255
loop_
_publ_author_name
'Yaling, He'
'Shilin, Zeng'
'Peiling, Zhang'
'Zhouqing, Xu'

_publ_section_title
;
 Crystal structure of diaqua-dinitrato-k2
 O,O&#x2032;((Z)-N-((E)-1-(pyrazin-2-yl)ethylidene)nicotinohydrazonato-k3
 N,N&#x2032;,O)europium(II), C12H14N7O9Eu
;
_journal_issue 4
_journal_name_full 'Zeitschrift f\"ur Kristallographie - New Crystal Structures'
_journal_page_first 671
_journal_page_last 672
_journal_paper_doi 10.1515/ncrs-2017-0433
_journal_volume 233
_journal_year 2018
_chemical_formula_moiety 'C12 H14 Eu N7 O9'
_chemical_formula_sum 'C12 H14 Eu N7 O9'
_chemical_formula_weight 552.26
_space_group_IT_number 14
_space_group_name_Hall '-P 2ybc'
_space_group_name_H-M_alt 'P 1 21/c 1'
_symmetry_cell_setting monoclinic
_symmetry_space_group_name_Hall '-P 2ybc'
_symmetry_space_group_name_H-M 'P 1 21/c 1'
_atom_sites_solution_hydrogens geom
_atom_sites_solution_primary direct
_atom_sites_solution_secondary difmap
_cell_angle_alpha 90.00
_cell_angle_beta 108.409(3)
_cell_angle_gamma 90.00
_cell_formula_units_Z 4
_cell_length_a 16.770(3)
_cell_length_b 7.7185(16)
_cell_length_c 15.165(3)
_cell_measurement_temperature 296(2)
_cell_measurement_theta_max 25.00
_cell_measurement_theta_min 1.80
_cell_volume 1862.5(6)
_computing_cell_refinement 'Bruker XSCANS'
_computing_data_collection 'Bruker XSCANS'
_computing_data_reduction 'Bruker SHELXTL'
_computing_molecular_graphics 'Bruker SHELXTL'
_computing_publication_material 'Bruker SHELXTL'
_computing_structure_refinement 'SHELXL-97 (Sheldrick, 1997)'
_computing_structure_solution 'SHELXS-97 (Sheldrick, 1990)'
_diffrn_ambient_temperature 296(2)
_diffrn_measured_fraction_theta_full 1.000
_diffrn_measured_fraction_theta_max 1.000
_diffrn_measurement_device_type 'Bruker SMART APEX CCD'
_diffrn_measurement_method '\w scans'
_diffrn_radiation_monochromator graphite
_diffrn_radiation_source 'fine-focus sealed tube'
_diffrn_radiation_type MoK\a
_diffrn_radiation_wavelength 0.71073
_diffrn_reflns_av_R_equivalents 0.0193
_diffrn_reflns_av_sigmaI/netI 0.0213
_diffrn_reflns_limit_h_max 19
_diffrn_reflns_limit_h_min -18
_diffrn_reflns_limit_k_max 9
_diffrn_reflns_limit_k_min -9
_diffrn_reflns_limit_l_max 18
_diffrn_reflns_limit_l_min -16
_diffrn_reflns_number 9021
_diffrn_reflns_theta_full 25.00
_diffrn_reflns_theta_max 25.00
_diffrn_reflns_theta_min 2.56
_exptl_absorpt_coefficient_mu 3.431
_exptl_absorpt_correction_T_max 0.8651
_exptl_absorpt_correction_T_min 0.6842
_exptl_absorpt_correction_type multi-scan
_exptl_absorpt_process_details 'SADABS (Bruker, 2008)'
_exptl_crystal_colour yellow
_exptl_crystal_density_diffrn 1.970
_exptl_crystal_density_method 'not measured'
_exptl_crystal_description block
_exptl_crystal_F_000 1080
_exptl_crystal_size_max 0.3
_exptl_crystal_size_mid 0.2
_exptl_crystal_size_min 0.2
_refine_diff_density_max 0.403
_refine_diff_density_min -0.776
_refine_diff_density_rms 0.069
_refine_ls_extinction_method none
_refine_ls_goodness_of_fit_ref 1.042
_refine_ls_hydrogen_treatment constr
_refine_ls_matrix_type full
_refine_ls_number_parameters 265
_refine_ls_number_reflns 3265
_refine_ls_number_restraints 0
_refine_ls_restrained_S_all 1.042
_refine_ls_R_factor_all 0.0191
_refine_ls_R_factor_gt 0.0174
_refine_ls_shift/su_max 0.001
_refine_ls_shift/su_mean 0.000
_refine_ls_structure_factor_coef Fsqd
_refine_ls_weighting_details 'calc w=1/[\s^2^(Fo^2^)+(0.0227P)^2^+1.2449P] where P=(Fo^2^+2Fc^2^)/3'
_refine_ls_weighting_scheme calc
_refine_ls_wR_factor_gt 0.0445
_refine_ls_wR_factor_ref 0.0453
_reflns_number_gt 3023
_reflns_number_total 3265
_reflns_threshold_expression >2sigma(I)
_cod_data_source_file suppl_ncrs-2017-0433_suppl.cif
_cod_data_source_block a
_cod_original_cell_volume 1862.5(7)
_cod_original_sg_symbol_Hall -P2ybc
_cod_original_sg_symbol_H-M p21/c
_cod_database_code 8106255

loop_
_symmetry_equiv_pos_as_xyz
'x, y, z'
'-x, y+1/2, -z+1/2'
'-x, -y, -z'
'x, -y-1/2, z-1/2'

loop_
_atom_site_label
_atom_site_type_symbol
_atom_site_fract_x
_atom_site_fract_y
_atom_site_fract_z
_atom_site_U_iso_or_equiv
_atom_site_adp_type
_atom_site_occupancy
_atom_site_symmetry_multiplicity
_atom_site_calc_flag
_atom_site_refinement_flags
_atom_site_disorder_assembly
_atom_site_disorder_group
Eu1 Eu 0.707812(7) 0.561905(16) 0.307457(8) 0.02413(6) Uani 1 1 d . . .
C1 C 0.56651(17) 0.3739(4) 0.41599(19) 0.0365(6) Uani 1 1 d . . .
H1 H 0.5307 0.3713 0.3550 0.044 Uiso 1 1 calc R . .
C2 C 0.53898(18) 0.3045(4) 0.4854(2) 0.0407(7) Uani 1 1 d . . .
H2 H 0.4853 0.2573 0.4699 0.049 Uiso 1 1 calc R . .
C3 C 0.66294(19) 0.3749(4) 0.59151(19) 0.0372(6) Uani 1 1 d . . .
H3 H 0.6981 0.3774 0.6527 0.045 Uiso 1 1 calc R . .
C4 C 0.69197(18) 0.4456(3) 0.52348(19) 0.0295(6) Uani 1 1 d . . .
C5 C 0.77634(18) 0.5215(4) 0.54458(19) 0.0318(6) Uani 1 1 d . . .
C6 C 0.8338(2) 0.5324(5) 0.6427(2) 0.0533(9) Uani 1 1 d . . .
H6A H 0.8869 0.5799 0.6432 0.080 Uiso 1 1 calc R . .
H6B H 0.8423 0.4187 0.6696 0.080 Uiso 1 1 calc R . .
H6C H 0.8091 0.6058 0.6781 0.080 Uiso 1 1 calc R . .
C7 C 0.89398(16) 0.6782(4) 0.41603(19) 0.0335(6) Uani 1 1 d . . .
C8 C 0.97780(17) 0.7587(4) 0.4292(2) 0.0353(6) Uani 1 1 d . . .
C9 C 0.99715(19) 0.8365(5) 0.3566(2) 0.0504(8) Uani 1 1 d . . .
H9 H 0.9577 0.8384 0.2976 0.060 Uiso 1 1 calc R . .
C10 C 1.0751(2) 0.9117(5) 0.3717(3) 0.0562(9) Uani 1 1 d . . .
H10 H 1.0884 0.9669 0.3236 0.067 Uiso 1 1 calc R . .
C11 C 1.13279(19) 0.9031(4) 0.4595(2) 0.0469(8) Uani 1 1 d . . .
H11 H 1.1853 0.9537 0.4699 0.056 Uiso 1 1 calc R . .
C12 C 1.04039(17) 0.7557(4) 0.5149(2) 0.0386(7) Uani 1 1 d . . .
H12 H 1.0286 0.7021 0.5643 0.046 Uiso 1 1 calc R . .
N1 N 0.64234(14) 0.4442(3) 0.43337(15) 0.0299(5) Uani 1 1 d . . .
N2 N 0.58747(15) 0.3036(3) 0.57386(16) 0.0410(6) Uani 1 1 d . . .
N3 N 0.79739(14) 0.5740(3) 0.47362(15) 0.0296(5) Uani 1 1 d . . .
N4 N 0.87724(14) 0.6442(3) 0.49366(16) 0.0365(5) Uani 1 1 d . . .
N5 N 1.11609(14) 0.8249(3) 0.53036(18) 0.0426(6) Uani 1 1 d . . .
N6 N 0.63022(15) 0.8962(3) 0.32196(16) 0.0350(5) Uani 1 1 d . . .
N7 N 0.68730(16) 0.6104(3) 0.11136(16) 0.0393(6) Uani 1 1 d . . .
O1 O 0.84578(11) 0.6475(3) 0.33349(13) 0.0390(5) Uani 1 1 d . . .
O2 O 0.70859(12) 0.8844(3) 0.34105(15) 0.0415(5) Uani 1 1 d . . .
O3 O 0.58882(12) 0.7567(2) 0.30913(14) 0.0385(5) Uani 1 1 d . . .
O4 O 0.59448(16) 1.0371(3) 0.31490(19) 0.0560(6) Uani 1 1 d . . .
O5 O 0.66480(14) 0.7272(3) 0.15723(14) 0.0454(5) Uani 1 1 d . . .
O6 O 0.73079(13) 0.4877(3) 0.15779(14) 0.0401(5) Uani 1 1 d . . .
O7 O 0.66750(19) 0.6168(4) 0.02697(16) 0.0711(8) Uani 1 1 d . . .
O8 O 0.57973(12) 0.4252(2) 0.21120(14) 0.0359(5) Uani 1 1 d . . .
H8A H 0.5410 0.4402 0.2355 0.054 Uiso 1 1 d R . .
H8B H 0.5884 0.3174 0.2074 0.054 Uiso 1 1 d R . .
O9 O 0.75003(12) 0.2650(2) 0.32711(13) 0.0372(4) Uani 1 1 d . . .
H9A H 0.7103 0.2038 0.3342 0.056 Uiso 1 1 d R . .
H9B H 0.7931 0.2555 0.3749 0.056 Uiso 1 1 d R . .

loop_
_atom_site_aniso_label
_atom_site_aniso_U_11
_atom_site_aniso_U_22
_atom_site_aniso_U_33
_atom_site_aniso_U_23
_atom_site_aniso_U_13
_atom_site_aniso_U_12
Eu1 0.01965(8) 0.02748(9) 0.02312(8) 0.00016(5) 0.00369(5) -0.00087(5)
C1 0.0286(15) 0.0472(16) 0.0299(14) 0.0025(13) 0.0040(11) -0.0038(13)
C2 0.0324(15) 0.0474(17) 0.0410(16) 0.0043(14) 0.0096(13) -0.0066(14)
C3 0.0402(17) 0.0413(15) 0.0273(14) 0.0044(12) 0.0065(12) -0.0046(14)
C4 0.0322(15) 0.0277(13) 0.0273(14) -0.0003(10) 0.0076(11) 0.0019(11)
C5 0.0310(15) 0.0329(14) 0.0279(14) -0.0031(11) 0.0042(11) -0.0004(12)
C6 0.0413(19) 0.082(3) 0.0299(16) -0.0037(16) 0.0021(14) -0.0080(18)
C7 0.0236(13) 0.0352(14) 0.0386(16) -0.0009(12) 0.0056(11) -0.0004(12)
C8 0.0235(14) 0.0356(15) 0.0433(16) 0.0041(12) 0.0056(12) 0.0022(12)
C9 0.0301(16) 0.069(2) 0.0456(18) 0.0137(17) 0.0028(13) -0.0057(16)
C10 0.0374(18) 0.075(2) 0.053(2) 0.0192(18) 0.0107(16) -0.0118(17)
C11 0.0252(15) 0.0489(18) 0.063(2) 0.0066(16) 0.0094(15) -0.0065(14)
C12 0.0278(15) 0.0395(16) 0.0441(17) 0.0056(13) 0.0054(13) -0.0039(12)
N1 0.0277(13) 0.0330(12) 0.0273(12) 0.0004(9) 0.0060(10) 0.0000(9)
N2 0.0391(14) 0.0464(14) 0.0377(13) 0.0101(11) 0.0124(11) -0.0050(12)
N3 0.0262(12) 0.0300(12) 0.0290(12) -0.0011(9) 0.0038(9) -0.0040(9)
N4 0.0266(12) 0.0411(13) 0.0366(13) -0.0013(11) 0.0027(10) -0.0084(11)
N5 0.0256(12) 0.0443(14) 0.0518(15) 0.0031(12) 0.0035(11) -0.0035(11)
N6 0.0357(14) 0.0330(13) 0.0357(13) -0.0029(10) 0.0107(11) 0.0013(11)
N7 0.0376(14) 0.0526(15) 0.0286(13) 0.0034(12) 0.0118(11) -0.0064(12)
O1 0.0241(10) 0.0561(13) 0.0331(11) -0.0006(9) 0.0038(8) -0.0064(9)
O2 0.0301(11) 0.0380(11) 0.0539(13) -0.0091(10) 0.0096(9) -0.0059(9)
O3 0.0293(10) 0.0302(10) 0.0565(13) -0.0042(9) 0.0145(9) -0.0049(8)
O4 0.0570(15) 0.0280(11) 0.0801(18) 0.0002(11) 0.0174(13) 0.0099(10)
O5 0.0572(14) 0.0412(11) 0.0383(11) 0.0062(9) 0.0156(10) 0.0069(10)
O6 0.0353(11) 0.0501(12) 0.0365(11) 0.0034(10) 0.0135(9) 0.0055(10)
O7 0.088(2) 0.0974(19) 0.0276(13) 0.0098(13) 0.0186(13) 0.0082(17)
O8 0.0259(10) 0.0438(12) 0.0383(11) -0.0115(9) 0.0104(9) -0.0045(8)
O9 0.0316(11) 0.0345(10) 0.0396(11) 0.0036(8) 0.0027(9) -0.0012(9)

loop_
_atom_type_symbol
_atom_type_description
_atom_type_scat_dispersion_real
_atom_type_scat_dispersion_imag
_atom_type_scat_source
C C 0.0033 0.0016 'International Tables Vol C Tables 4.2.6.8 and 6.1.1.4'
H H 0.0000 0.0000 'International Tables Vol C Tables 4.2.6.8 and 6.1.1.4'
N N 0.0061 0.0033 'International Tables Vol C Tables 4.2.6.8 and 6.1.1.4'
O O 0.0106 0.0060 'International Tables Vol C Tables 4.2.6.8 and 6.1.1.4'
Eu Eu -0.1578 3.6682 'International Tables Vol C Tables 4.2.6.8 and 6.1.1.4'

loop_
_geom_angle_atom_site_label_1
_geom_angle_atom_site_label_2
_geom_angle_atom_site_label_3
_geom_angle
_geom_angle_site_symmetry_1
_geom_angle_site_symmetry_3
O1 Eu1 O9 90.66(7) . .
O1 Eu1 O8 150.91(7) . .
O9 Eu1 O8 80.15(7) . .
O1 Eu1 O6 77.69(7) . .
O9 Eu1 O6 76.56(7) . .
O8 Eu1 O6 73.34(7) . .
O1 Eu1 N3 64.33(7) . .
O9 Eu1 N3 81.36(7) . .
O8 Eu1 N3 139.54(7) . .
O6 Eu1 N3 135.50(7) . .
O1 Eu1 O3 125.66(7) . .
O9 Eu1 O3 141.27(6) . .
O8 Eu1 O3 73.16(6) . .
O6 Eu1 O3 120.08(7) . .
N3 Eu1 O3 101.23(7) . .
O1 Eu1 O5 89.72(7) . .
O9 Eu1 O5 126.13(7) . .
O8 Eu1 O5 74.26(7) . .
O6 Eu1 O5 51.06(7) . .
N3 Eu1 O5 143.76(7) . .
O3 Eu1 O5 72.70(7) . .
O1 Eu1 O2 75.22(7) . .
O9 Eu1 O2 158.81(7) . .
O8 Eu1 O2 119.65(6) . .
O6 Eu1 O2 114.61(7) . .
N3 Eu1 O2 78.31(7) . .
O3 Eu1 O2 50.46(6) . .
O5 Eu1 O2 70.47(7) . .
O1 Eu1 N1 126.48(7) . .
O9 Eu1 N1 75.80(7) . .
O8 Eu1 N1 78.13(7) . .
O6 Eu1 N1 143.03(7) . .
N3 Eu1 N1 62.53(7) . .
O3 Eu1 N1 71.67(7) . .
O5 Eu1 N1 139.79(7) . .
O2 Eu1 N1 99.72(7) . .
O1 Eu1 N7 85.80(7) . .
O9 Eu1 N7 100.70(7) . .
O8 Eu1 N7 69.15(7) . .
O6 Eu1 N7 25.63(7) . .
N3 Eu1 N7 150.13(7) . .
O3 Eu1 N7 95.50(7) . .
O5 Eu1 N7 25.72(7) . .
O2 Eu1 N7 94.04(7) . .
N1 Eu1 N7 147.16(7) . .
O1 Eu1 N6 100.34(7) . .
O9 Eu1 N6 163.08(7) . .
O8 Eu1 N6 95.65(7) . .
O6 Eu1 N6 118.17(7) . .
N3 Eu1 N6 91.79(7) . .
O3 Eu1 N6 25.35(6) . .
O5 Eu1 N6 67.25(7) . .
O2 Eu1 N6 25.30(6) . .
N1 Eu1 N6 87.30(7) . .
N7 Eu1 N6 92.95(7) . .
O1 Eu1 C7 20.38(7) . .
O9 Eu1 C7 90.13(7) . .
O8 Eu1 C7 167.82(7) . .
O6 Eu1 C7 97.38(7) . .
N3 Eu1 C7 44.24(7) . .
O3 Eu1 C7 118.85(7) . .
O5 Eu1 C7 106.35(7) . .
O2 Eu1 C7 71.10(7) . .
N1 Eu1 C7 106.73(7) . .
N7 Eu1 C7 105.91(7) . .
N6 Eu1 C7 95.72(7) . .
O1 Eu1 H9A 106.8 . .
O9 Eu1 H9A 16.7 . .
O8 Eu1 H9A 68.1 . .
O6 Eu1 H9A 84.5 . .
N3 Eu1 H9A 85.0 . .
O3 Eu1 H9A 124.6 . .
O5 Eu1 H9A 128.5 . .
O2 Eu1 H9A 160.4 . .
N1 Eu1 H9A 63.0 . .
N7 Eu1 H9A 105.5 . .
N6 Eu1 H9A 148.0 . .
C7 Eu1 H9A 103.8 . .
O1 Eu1 H9B 79.0 . .
O9 Eu1 H9B 16.8 . .
O8 Eu1 H9B 96.1 . .
O6 Eu1 H9B 86.0 . .
N3 Eu1 H9B 65.5 . .
O3 Eu1 H9B 145.5 . .
O5 Eu1 H9B 137.0 . .
O2 Eu1 H9B 142.1 . .
N1 Eu1 H9B 74.1 . .
N7 Eu1 H9B 111.5 . .
N6 Eu1 H9B 155.4 . .
C7 Eu1 H9B 75.0 . .
H9A Eu1 H9B 28.8 . .
N1 C1 C2 122.3(3) . .
N1 C1 H1 118.8 . .
C2 C1 H1 118.8 . .
N2 C2 C1 121.6(3) . .
N2 C2 H2 119.2 . .
C1 C2 H2 119.2 . .
N2 C3 C4 123.4(3) . .
N2 C3 H3 118.3 . .
C4 C3 H3 118.3 . .
N1 C4 C3 119.9(3) . .
N1 C4 C5 117.7(2) . .
C3 C4 C5 122.4(3) . .
N3 C5 C4 116.0(2) . .
N3 C5 C6 123.2(3) . .
C4 C5 C6 120.8(3) . .
C5 C6 H6A 109.5 . .
C5 C6 H6B 109.5 . .
H6A C6 H6B 109.5 . .
C5 C6 H6C 109.5 . .
H6A C6 H6C 109.5 . .
H6B C6 H6C 109.5 . .
O1 C7 N4 126.1(2) . .
O1 C7 C8 119.0(2) . .
N4 C7 C8 114.9(2) . .
O1 C7 Eu1 39.10(12) . .
N4 C7 Eu1 87.42(16) . .
C8 C7 Eu1 157.04(19) . .
C9 C8 C12 117.1(3) . .
C9 C8 C7 121.6(3) . .
C12 C8 C7 121.3(3) . .
C8 C9 C10 120.0(3) . .
C8 C9 H9 120.0 . .
C10 C9 H9 120.0 . .
C11 C10 C9 118.5(3) . .
C11 C10 H10 120.7 . .
C9 C10 H10 120.7 . .
N5 C11 C10 122.5(3) . .
N5 C11 H11 118.7 . .
C10 C11 H11 118.7 . .
N5 C12 C8 123.8(3) . .
N5 C12 H12 118.1 . .
C8 C12 H12 118.1 . .
C1 N1 C4 116.5(2) . .
C1 N1 Eu1 125.85(18) . .
C4 N1 Eu1 117.49(17) . .
C3 N2 C2 116.2(2) . .
C5 N3 N4 115.9(2) . .
C5 N3 Eu1 126.21(18) . .
N4 N3 Eu1 117.89(16) . .
C7 N4 N3 110.2(2) . .
C12 N5 C11 118.1(3) . .
O4 N6 O2 122.0(3) . .
O4 N6 O3 120.8(2) . .
O2 N6 O3 117.3(2) . .
O4 N6 Eu1 171.2(2) . .
O2 N6 Eu1 59.77(13) . .
O3 N6 Eu1 58.20(12) . .
O7 N7 O6 122.2(3) . .
O7 N7 O5 121.3(3) . .
O6 N7 O5 116.5(2) . .
O7 N7 Eu1 170.1(2) . .
O6 N7 Eu1 58.21(13) . .
O5 N7 Eu1 59.31(13) . .
C7 O1 Eu1 120.52(17) . .
N6 O2 Eu1 94.93(15) . .
N6 O3 Eu1 96.44(15) . .
N7 O5 Eu1 94.97(15) . .
N7 O6 Eu1 96.16(15) . .
Eu1 O8 H8A 109.4 . .
Eu1 O8 H8B 109.2 . .
H8A O8 H8B 109.5 . .
Eu1 O9 H9A 109.6 . .
Eu1 O9 H9B 109.1 . .
H9A O9 H9B 109.5 . .

loop_
_geom_bond_atom_site_label_1
_geom_bond_atom_site_label_2
_geom_bond_distance
_geom_bond_site_symmetry_2
Eu1 O1 2.3170(19) .
Eu1 O9 2.3894(19) .
Eu1 O8 2.4244(19) .
Eu1 O6 2.486(2) .
Eu1 N3 2.495(2) .
Eu1 O3 2.5052(19) .
Eu1 O5 2.510(2) .
Eu1 O2 2.540(2) .
Eu1 N1 2.646(2) .
Eu1 N7 2.908(2) .
Eu1 N6 2.929(2) .
Eu1 C7 3.165(3) .
Eu1 H9A 2.7917 .
Eu1 H9B 2.7864 .
C1 N1 1.330(4) .
C1 C2 1.385(4) .
C1 H1 0.9300 .
C2 N2 1.331(4) .
C2 H2 0.9300 .
C3 N2 1.327(4) .
C3 C4 1.384(4) .
C3 H3 0.9300 .
C4 N1 1.357(4) .
C4 C5 1.470(4) .
C5 N3 1.299(4) .
C5 C6 1.498(4) .
C6 H6A 0.9600 .
C6 H6B 0.9600 .
C6 H6C 0.9600 .
C7 O1 1.280(3) .
C7 N4 1.320(4) .
C7 C8 1.492(4) .
C8 C9 1.379(4) .
C8 C12 1.390(4) .
C9 C10 1.383(4) .
C9 H9 0.9300 .
C10 C11 1.379(5) .
C10 H10 0.9300 .
C11 N5 1.337(4) .
C11 H11 0.9300 .
C12 N5 1.328(4) .
C12 H12 0.9300 .
N3 N4 1.386(3) .
N6 O4 1.230(3) .
N6 O2 1.257(3) .
N6 O3 1.262(3) .
N7 O7 1.217(3) .
N7 O6 1.265(3) .
N7 O5 1.267(3) .
O8 H8A 0.8500 .
O8 H8B 0.8500 .
O9 H9A 0.8500 .
O9 H9B 0.8501 .

loop_
_geom_hbond_atom_site_label_D
_geom_hbond_atom_site_label_H
_geom_hbond_atom_site_label_A
_geom_hbond_distance_DH
_geom_hbond_distance_HA
_geom_hbond_distance_DA
_geom_hbond_angle_DHA
_geom_hbond_site_symmetry_A
O9 H9B N5 0.85 1.84 2.670(3) 165.1 3_766
O8 H8B N2 0.85 2.23 2.765(3) 121.4 4_565
O8 H8A O4 0.85 2.28 2.951(3) 135.7 2_645
